data_4024659
loop_
_publ_author_name
'Xiao Ding'
'Deju Ye'
'Fang Liu'
'Guanghui Deng'
'Guannan Liu'
'Xiaomin Luo'
'Hualiang Jiang'
'Hong Liu'

_publ_contact_author 'Xiao Ding'
_publ_contact_author_email dingxiao0120@163.com
_publ_section_title
;
Efficient Synthesis of \a-Aryl-/Heteroaryl-Substituted \b-Amino Acids via
Ni(II) Complex through the Suzuki Coupling Reaction
;
_journal_name_full 'Journal of Organic Chemistry'
_journal_page_first 5656
_journal_page_last 5659
_journal_paper_doi 10.1021/jo900469d
_journal_volume 74
_journal_year 2009
_chemical_formula_sum 'C22 H15 Br N3 Ni O3.5'
_chemical_formula_weight 515.99
_chemical_melting_point 201.2(1)
_chemical_name_systematic
;
2-bromoacrylic acid-PBP Ni(II) 
;
_space_group_IT_number 14
_symmetry_cell_setting monoclinic
_symmetry_space_group_name_Hall '-P 2yn'
_symmetry_space_group_name_H-M 'P 1 21/n 1'
_atom_sites_solution_hydrogens geom
_atom_sites_solution_primary direct
_atom_sites_solution_secondary difmap
_audit_creation_method SHELXL-97
_cell_angle_alpha 90.00
_cell_angle_beta 93.238(2)
_cell_angle_gamma 90.00
_cell_formula_units_Z 8
_cell_length_a 7.8758(7)
_cell_length_b 19.0832(18)
_cell_length_c 26.114(2)
_cell_measurement_reflns_used 2830
_cell_measurement_temperature 293(2)
_cell_measurement_theta_max 44.117
_cell_measurement_theta_min 4.546
_cell_volume 3918.5(6)
_computing_cell_refinement 'Bruker SMART'
_computing_data_collection 'Bruker SMART'
_computing_data_reduction 'Bruker SHELXTL'
_computing_molecular_graphics 'Bruker SHELXTL'
_computing_publication_material 'Bruker SHELXTL'
_computing_structure_refinement 'SHELXL-97 (Sheldrick, 1997)'
_computing_structure_solution 'SHELXS-97 (Sheldrick, 1990)'
_diffrn_ambient_temperature 293(2)
_diffrn_measured_fraction_theta_full 0.998
_diffrn_measured_fraction_theta_max 0.998
_diffrn_measurement_device_type 'CCD area detector'
_diffrn_measurement_method 'phi and omega scans'
_diffrn_radiation_monochromator graphite
_diffrn_radiation_source 'fine-focus sealed tube'
_diffrn_radiation_type MoK\a
_diffrn_radiation_wavelength 0.71073
_diffrn_reflns_av_R_equivalents 0.0795
_diffrn_reflns_av_sigmaI/netI 0.1001
_diffrn_reflns_limit_h_max 9
_diffrn_reflns_limit_h_min -9
_diffrn_reflns_limit_k_max 23
_diffrn_reflns_limit_k_min -18
_diffrn_reflns_limit_l_max 31
_diffrn_reflns_limit_l_min -29
_diffrn_reflns_number 20497
_diffrn_reflns_theta_full 25.50
_diffrn_reflns_theta_max 25.50
_diffrn_reflns_theta_min 1.89
_exptl_absorpt_coefficient_mu 3.063
_exptl_absorpt_correction_T_max 1.00000
_exptl_absorpt_correction_T_min 0.76299
_exptl_absorpt_correction_type empirical
_exptl_absorpt_process_details sadabs
_exptl_crystal_colour red
_exptl_crystal_density_diffrn 1.749
_exptl_crystal_density_method 'not measured'
_exptl_crystal_description prismatic
_exptl_crystal_F_000 2072
_exptl_crystal_preparation 'absolute dichloromethane'
_exptl_crystal_size_max 0.269
_exptl_crystal_size_mid 0.117
_exptl_crystal_size_min 0.085
_refine_diff_density_max 2.054
_refine_diff_density_min -0.757
_refine_diff_density_rms 0.124
_refine_ls_extinction_method none
_refine_ls_goodness_of_fit_ref 1.065
_refine_ls_hydrogen_treatment mixed
_refine_ls_matrix_type full
_refine_ls_number_parameters 558
_refine_ls_number_reflns 7268
_refine_ls_number_restraints 2
_refine_ls_restrained_S_all 1.065
_refine_ls_R_factor_all 0.1162
_refine_ls_R_factor_gt 0.0747
_refine_ls_shift/su_max 0.002
_refine_ls_shift/su_mean 0.000
_refine_ls_structure_factor_coef Fsqd
_refine_ls_weighting_details 'calc w=1/[\s^2^(Fo^2^)+(0.0679P)^2^+3.2089P] where P=(Fo^2^+2Fc^2^)/3'
_refine_ls_weighting_scheme calc
_refine_ls_wR_factor_gt 0.1601
_refine_ls_wR_factor_ref 0.1779
_reflns_number_gt 4773
_reflns_number_total 7268
_reflns_threshold_expression >2sigma(I)
_cod_data_source_file jo900469d_si_001.cif
_cod_data_source_block cd28562
_cod_depositor_comments
;
The following automatic conversions were performed:
'_symmetry_cell_setting' value 'Monoclinic' changed to 'monoclinic'
according to '/home/saulius/struct/CIF-dictionaries/cif_core.dic'
dictionary named 'cif_core.dic' version 2.4.1 from 2010-06-29.

Automatic conversion script
Id: cif_fix_enum 1527 2010-12-29 10:47:43Z saulius 
;
_cod_original_sg_symbol_H-M P2(1)/n
_cod_database_code 4024659

loop_
_symmetry_equiv_pos_as_xyz
'x, y, z'
'-x+1/2, y+1/2, -z+1/2'
'-x, -y, -z'
'x-1/2, -y-1/2, z-1/2'

loop_
_atom_site_label
_atom_site_type_symbol
_atom_site_fract_x
_atom_site_fract_y
_atom_site_fract_z
_atom_site_U_iso_or_equiv
_atom_site_adp_type
_atom_site_occupancy
_atom_site_symmetry_multiplicity
_atom_site_calc_flag
_atom_site_refinement_flags
_atom_site_disorder_assembly
_atom_site_disorder_group
Ni1 Ni 0.65982(12) 0.73370(5) 0.88835(3) 0.0337(3) Uani 1 1 d . . .
Ni2 Ni 0.74763(14) 0.15986(5) 0.15848(3) 0.0407(3) Uani 1 1 d . . .
Br1 Br 0.88904(11) 0.60218(4) 1.04164(3) 0.0467(3) Uani 1 1 d . . .
Br2 Br 0.80322(16) -0.05739(5) 0.05569(4) 0.0752(4) Uani 1 1 d . . .
N1 N 0.6773(7) 0.6356(3) 0.8958(2) 0.0332(14) Uani 1 1 d . . .
N2 N 0.6401(8) 0.7295(3) 0.8167(2) 0.0407(16) Uani 1 1 d . . .
N3 N 0.7032(8) 0.8311(3) 0.8798(3) 0.0417(16) Uani 1 1 d . . .
N4 N 0.7710(8) 0.1536(3) 0.0870(2) 0.0387(16) Uani 1 1 d . . .
N5 N 0.8409(8) 0.2450(4) 0.1637(2) 0.051(2) Uani 1 1 d . . .
N6 N 0.7556(9) 0.1627(4) 0.2323(2) 0.0469(18) Uani 1 1 d . . .
O1 O 0.6489(8) 0.7266(3) 1.0408(2) 0.0539(16) Uani 1 1 d . . .
O2 O 0.6383(6) 0.7499(3) 0.95760(17) 0.0383(13) Uani 1 1 d . . .
O3 O 0.7111(9) 0.7990(3) 0.7475(2) 0.070(2) Uani 1 1 d . . .
O4 O 0.5789(9) -0.0363(3) 0.1433(2) 0.0634(18) Uani 1 1 d . . .
O5 O 0.6373(8) 0.0740(3) 0.1622(2) 0.0524(15) Uani 1 1 d . . .
O6 O 0.9978(8) 0.3149(3) 0.2240(2) 0.0632(17) Uani 1 1 d . . .
O7 O 0.4171(15) 0.9528(6) 0.2379(4) 0.136(4) Uani 1 1 d D . .
C1 C 0.6761(10) 0.7112(4) 0.9975(3) 0.0345(18) Uani 1 1 d . . .
C2 C 0.7680(9) 0.6442(4) 0.9858(3) 0.0331(17) Uani 1 1 d . . .
C3 C 0.7651(10) 0.6121(4) 0.9408(3) 0.0349(18) Uani 1 1 d . . .
H3 H 0.8263 0.5706 0.9389 0.042 Uiso 1 1 calc R . .
C4 C 0.6362(9) 0.5887(4) 0.8606(3) 0.0353(18) Uani 1 1 d . . .
C5 C 0.5562(10) 0.6072(4) 0.8108(3) 0.0404(19) Uani 1 1 d . . .
C6 C 0.4686(11) 0.5543(5) 0.7832(3) 0.050(2) Uani 1 1 d . . .
H6 H 0.4630 0.5099 0.7976 0.060 Uiso 1 1 calc R . .
C7 C 0.3907(12) 0.5656(5) 0.7354(3) 0.058(3) Uani 1 1 d . . .
H7 H 0.3305 0.5301 0.7180 0.070 Uiso 1 1 calc R . .
C8 C 0.4053(13) 0.6314(6) 0.7144(3) 0.065(3) Uani 1 1 d . . .
H8 H 0.3562 0.6399 0.6818 0.078 Uiso 1 1 calc R . .
C9 C 0.4884(11) 0.6838(5) 0.7397(3) 0.054(2) Uani 1 1 d . . .
H9 H 0.4939 0.7276 0.7241 0.064 Uiso 1 1 calc R . .
C10 C 0.5675(10) 0.6741(4) 0.7890(3) 0.0388(19) Uani 1 1 d . . .
C11 C 0.6952(11) 0.7892(4) 0.7935(3) 0.048(2) Uani 1 1 d . . .
C12 C 0.7344(10) 0.8460(5) 0.8306(3) 0.047(2) Uani 1 1 d . . .
C13 C 0.7913(12) 0.9110(5) 0.8171(4) 0.060(3) Uani 1 1 d . . .
H13 H 0.8167 0.9207 0.7835 0.072 Uiso 1 1 calc R . .
C14 C 0.8099(12) 0.9615(5) 0.8544(4) 0.068(3) Uani 1 1 d . . .
H14 H 0.8480 1.0060 0.8462 0.082 Uiso 1 1 calc R . .
C15 C 0.7728(12) 0.9467(5) 0.9036(4) 0.061(3) Uani 1 1 d . . .
H15 H 0.7814 0.9811 0.9288 0.073 Uiso 1 1 calc R . .
C16 C 0.7223(11) 0.8798(4) 0.9152(3) 0.047(2) Uani 1 1 d . . .
H16 H 0.7011 0.8689 0.9490 0.057 Uiso 1 1 calc R . .
C17 C 0.6602(10) 0.5138(4) 0.8720(3) 0.0391(19) Uani 1 1 d . . .
C18 C 0.5766(10) 0.4816(4) 0.9119(3) 0.0421(19) Uani 1 1 d . . .
H18 H 0.5092 0.5083 0.9326 0.051 Uiso 1 1 calc R . .
C19 C 0.5938(12) 0.4128(5) 0.9202(4) 0.054(2) Uani 1 1 d . . .
H19 H 0.5398 0.3927 0.9474 0.064 Uiso 1 1 calc R . .
C20 C 0.6863(13) 0.3718(5) 0.8908(4) 0.063(3) Uani 1 1 d . . .
H20 H 0.6918 0.3238 0.8969 0.076 Uiso 1 1 calc R . .
C21 C 0.7713(12) 0.3998(5) 0.8523(3) 0.060(3) Uani 1 1 d . . .
H21 H 0.8389 0.3714 0.8329 0.072 Uiso 1 1 calc R . .
C22 C 0.7583(11) 0.4712(5) 0.8416(3) 0.052(2) Uani 1 1 d . . .
H22 H 0.8145 0.4904 0.8146 0.063 Uiso 1 1 calc R . .
C23 C 0.6492(11) 0.0182(4) 0.1336(3) 0.045(2) Uani 1 1 d . . .
C24 C 0.7445(11) 0.0266(4) 0.0875(3) 0.046(2) Uani 1 1 d . . .
C25 C 0.7959(10) 0.0864(4) 0.0673(3) 0.0341(18) Uani 1 1 d . . .
H25 H 0.8538 0.0833 0.0374 0.041 Uiso 1 1 calc R . .
C26 C 0.7821(9) 0.2065(4) 0.0559(3) 0.0367(18) Uani 1 1 d . . .
C27 C 0.7866(9) 0.2790(4) 0.0736(3) 0.0317(17) Uani 1 1 d . . .
C28 C 0.7583(10) 0.3317(4) 0.0365(3) 0.048(2) Uani 1 1 d . . .
H28 H 0.7300 0.3200 0.0026 0.058 Uiso 1 1 calc R . .
C29 C 0.7736(10) 0.4047(4) 0.0519(3) 0.038(2) Uani 1 1 d . . .
H29 H 0.7549 0.4395 0.0273 0.046 Uiso 1 1 calc R . .
C30 C 0.8081(11) 0.4204(4) 0.0933(4) 0.064(3) Uani 1 1 d . . .
H30 H 0.8165 0.4680 0.1007 0.065 Uiso 1 1 calc R . .
C31 C 0.8401(11) 0.3711(4) 0.1357(3) 0.051(2) Uani 1 1 d . . .
H31 H 0.8681 0.3871 0.1688 0.062 Uiso 1 1 calc R . .
C32 C 0.8274(10) 0.2987(4) 0.1252(3) 0.0381(19) Uani 1 1 d . . .
C33 C 0.9054(11) 0.2641(4) 0.2116(3) 0.047(2) Uani 1 1 d . . .
C34 C 0.8525(11) 0.2142(4) 0.2508(3) 0.045(2) Uani 1 1 d . . .
C35 C 0.8856(11) 0.2241(5) 0.3025(3) 0.057(2) Uani 1 1 d . . .
H35 H 0.9543 0.2607 0.3148 0.068 Uiso 1 1 calc R . .
C36 C 0.8127(12) 0.1773(6) 0.3360(3) 0.062(3) Uani 1 1 d . . .
H36 H 0.8313 0.1816 0.3714 0.074 Uiso 1 1 calc R . .
C37 C 0.7143(13) 0.1256(5) 0.3153(3) 0.065(3) Uani 1 1 d . . .
H37 H 0.6623 0.0948 0.3372 0.078 Uiso 1 1 calc R . .
C38 C 0.6875(12) 0.1164(5) 0.2627(3) 0.056(2) Uani 1 1 d . . .
H38 H 0.6240 0.0789 0.2493 0.068 Uiso 1 1 calc R . .
C39 C 0.7932(10) 0.1923(4) 0.0002(3) 0.0337(17) Uani 1 1 d . . .
C40 C 0.6593(11) 0.1623(4) -0.0281(3) 0.045(2) Uani 1 1 d . . .
H40 H 0.5625 0.1486 -0.0118 0.054 Uiso 1 1 calc R . .
C41 C 0.6673(12) 0.1524(5) -0.0801(3) 0.055(2) Uani 1 1 d . . .
H41 H 0.5773 0.1314 -0.0989 0.066 Uiso 1 1 calc R . .
C42 C 0.8092(13) 0.1737(4) -0.1040(3) 0.055(3) Uani 1 1 d . . .
H42 H 0.8138 0.1682 -0.1393 0.066 Uiso 1 1 calc R . .
C43 C 0.9417(11) 0.2024(4) -0.0769(3) 0.050(2) Uani 1 1 d . . .
H43 H 1.0383 0.2156 -0.0935 0.060 Uiso 1 1 calc R . .
C44 C 0.9353(11) 0.2125(4) -0.0244(3) 0.042(2) Uani 1 1 d . . .
H44 H 1.0268 0.2329 -0.0058 0.051 Uiso 1 1 calc R . .
H7A H 0.440(15) 0.911(2) 0.245(4) 0.10(4) Uiso 1 1 d D . .
H7B H 0.459(11) 0.962(5) 0.2101(19) 0.07(3) Uiso 1 1 d D . .

loop_
_atom_site_aniso_label
_atom_site_aniso_U_11
_atom_site_aniso_U_22
_atom_site_aniso_U_33
_atom_site_aniso_U_23
_atom_site_aniso_U_13
_atom_site_aniso_U_12
Ni1 0.0378(6) 0.0355(6) 0.0281(5) 0.0070(4) 0.0047(4) 0.0005(5)
Ni2 0.0516(7) 0.0409(6) 0.0297(5) 0.0005(4) 0.0035(5) 0.0053(5)
Br1 0.0590(6) 0.0499(5) 0.0306(4) 0.0084(4) -0.0048(4) 0.0053(4)
Br2 0.1129(10) 0.0393(5) 0.0754(7) -0.0087(5) 0.0227(7) 0.0021(6)
N1 0.032(4) 0.037(4) 0.030(3) 0.004(3) 0.001(3) -0.009(3)
N2 0.047(4) 0.052(4) 0.024(3) 0.012(3) 0.008(3) 0.010(3)
N3 0.042(4) 0.031(4) 0.053(4) 0.012(3) 0.006(3) 0.006(3)
N4 0.048(4) 0.033(4) 0.034(3) -0.002(3) 0.001(3) -0.001(3)
N5 0.030(4) 0.118(6) 0.005(3) 0.001(3) 0.002(2) 0.016(4)
N6 0.047(4) 0.059(5) 0.035(4) 0.002(3) 0.008(3) 0.018(4)
O1 0.067(4) 0.060(4) 0.035(3) -0.001(3) 0.003(3) 0.010(3)
O2 0.051(4) 0.033(3) 0.031(3) -0.001(2) 0.006(2) 0.001(3)
O3 0.099(6) 0.074(5) 0.041(4) 0.023(3) 0.025(3) 0.011(4)
O4 0.092(5) 0.045(4) 0.053(4) 0.005(3) -0.001(3) -0.020(4)
O5 0.070(4) 0.043(3) 0.045(3) 0.002(3) 0.006(3) -0.003(3)
O6 0.072(5) 0.060(4) 0.056(4) -0.009(3) -0.012(3) -0.002(4)
O7 0.169(10) 0.120(8) 0.130(8) 0.066(7) 0.096(7) 0.086(8)
C1 0.040(5) 0.037(4) 0.026(4) -0.002(3) 0.003(3) -0.008(4)
C2 0.035(4) 0.037(4) 0.027(4) 0.005(3) -0.002(3) -0.008(3)
C3 0.045(5) 0.029(4) 0.031(4) 0.006(3) 0.004(3) -0.002(4)
C4 0.033(4) 0.041(5) 0.033(4) -0.001(3) 0.009(3) 0.002(4)
C5 0.045(5) 0.053(5) 0.024(4) -0.001(4) 0.007(3) 0.003(4)
C6 0.056(6) 0.052(5) 0.040(5) -0.004(4) 0.000(4) -0.005(5)
C7 0.073(7) 0.060(6) 0.040(5) -0.010(5) -0.016(5) -0.005(5)
C8 0.074(7) 0.093(8) 0.028(5) -0.005(5) -0.017(4) 0.028(6)
C9 0.056(6) 0.077(7) 0.027(4) -0.001(4) 0.000(4) 0.018(5)
C10 0.042(5) 0.041(5) 0.034(4) 0.003(4) 0.007(4) 0.006(4)
C11 0.049(6) 0.042(5) 0.053(5) 0.015(4) 0.007(4) 0.010(4)
C12 0.030(5) 0.058(6) 0.052(5) 0.021(4) 0.004(4) 0.004(4)
C13 0.054(6) 0.057(6) 0.071(6) 0.023(5) 0.009(5) -0.001(5)
C14 0.058(7) 0.048(6) 0.097(8) 0.030(6) -0.013(6) -0.017(5)
C15 0.062(7) 0.046(6) 0.073(7) 0.009(5) -0.015(5) -0.003(5)
C16 0.057(6) 0.039(5) 0.045(5) 0.013(4) -0.003(4) -0.006(4)
C17 0.050(5) 0.048(5) 0.020(4) -0.003(3) 0.003(3) 0.002(4)
C18 0.039(5) 0.036(5) 0.051(5) 0.005(4) 0.000(4) 0.001(4)
C19 0.052(6) 0.045(6) 0.062(6) 0.009(5) -0.007(5) -0.009(5)
C20 0.062(7) 0.047(6) 0.079(7) -0.003(5) -0.021(6) -0.007(5)
C21 0.064(7) 0.060(6) 0.055(6) -0.037(5) -0.002(5) 0.015(5)
C22 0.060(6) 0.062(6) 0.035(5) -0.013(4) 0.003(4) 0.005(5)
C23 0.051(6) 0.041(5) 0.043(5) 0.007(4) -0.007(4) -0.012(4)
C24 0.050(5) 0.048(5) 0.039(5) -0.014(4) 0.002(4) 0.003(4)
C25 0.043(5) 0.026(4) 0.034(4) 0.002(3) 0.008(4) 0.006(3)
C26 0.033(5) 0.037(4) 0.040(4) 0.002(4) 0.005(4) -0.007(4)
C27 0.033(4) 0.032(4) 0.030(4) -0.004(3) 0.006(3) 0.001(3)
C28 0.047(5) 0.064(6) 0.034(4) 0.005(4) 0.000(4) 0.012(5)
C29 0.040(5) 0.024(4) 0.052(5) 0.030(4) 0.007(4) 0.014(4)
C30 0.048(5) 0.018(4) 0.120(9) -0.002(5) 0.041(6) 0.018(3)
C31 0.068(6) 0.044(5) 0.043(5) -0.006(4) 0.009(4) 0.006(5)
C32 0.044(5) 0.032(4) 0.039(4) -0.009(3) 0.006(4) 0.001(4)
C33 0.047(5) 0.033(5) 0.061(6) -0.012(4) 0.003(4) 0.003(4)
C34 0.043(5) 0.049(5) 0.043(5) 0.007(4) -0.006(4) 0.009(4)
C35 0.047(6) 0.069(7) 0.054(6) -0.003(5) -0.010(5) 0.016(5)
C36 0.066(7) 0.093(8) 0.026(5) 0.006(5) -0.006(4) 0.022(6)
C37 0.080(8) 0.078(7) 0.039(5) 0.017(5) 0.011(5) 0.014(6)
C38 0.064(6) 0.062(6) 0.043(5) 0.014(4) -0.002(4) 0.011(5)
C39 0.039(5) 0.023(4) 0.039(4) -0.006(3) 0.004(4) -0.002(3)
C40 0.043(5) 0.056(5) 0.036(4) -0.003(4) 0.002(4) -0.010(4)
C41 0.070(7) 0.065(6) 0.029(4) -0.019(4) -0.005(4) -0.005(5)
C42 0.093(8) 0.045(5) 0.029(4) -0.005(4) 0.013(5) 0.006(5)
C43 0.052(6) 0.046(5) 0.053(5) -0.006(4) 0.022(5) 0.001(4)
C44 0.047(5) 0.037(5) 0.043(5) -0.011(4) 0.004(4) -0.005(4)

loop_
_atom_type_symbol
_atom_type_description
_atom_type_scat_dispersion_real
_atom_type_scat_dispersion_imag
_atom_type_scat_source
C C 0.0033 0.0016 'International Tables Vol C Tables 4.2.6.8 and 6.1.1.4'
H H 0.0000 0.0000 'International Tables Vol C Tables 4.2.6.8 and 6.1.1.4'
N N 0.0061 0.0033 'International Tables Vol C Tables 4.2.6.8 and 6.1.1.4'
O O 0.0106 0.0060 'International Tables Vol C Tables 4.2.6.8 and 6.1.1.4'
Ni Ni 0.3393 1.1124 'International Tables Vol C Tables 4.2.6.8 and 6.1.1.4'
Br Br -0.2901 2.4595 'International Tables Vol C Tables 4.2.6.8 and 6.1.1.4'

loop_
_geom_angle_atom_site_label_1
_geom_angle_atom_site_label_2
_geom_angle_atom_site_label_3
_geom_angle
_geom_angle_site_symmetry_1
_geom_angle_site_symmetry_3
_geom_angle_publ_flag
O2 Ni1 N2 167.7(3) . . ?
O2 Ni1 N1 94.3(2) . . ?
N2 Ni1 N1 93.6(3) . . ?
O2 Ni1 N3 88.8(3) . . ?
N2 Ni1 N3 86.0(3) . . ?
N1 Ni1 N3 165.4(3) . . ?
N5 Ni2 O5 171.6(2) . . ?
N5 Ni2 N4 94.0(2) . . ?
O5 Ni2 N4 93.9(2) . . ?
N5 Ni2 N6 84.7(3) . . ?
O5 Ni2 N6 87.8(3) . . ?
N4 Ni2 N6 172.3(3) . . ?
C4 N1 C3 117.3(6) . . ?
C4 N1 Ni1 126.3(5) . . ?
C3 N1 Ni1 115.7(5) . . ?
C11 N2 C10 122.4(6) . . ?
C11 N2 Ni1 113.2(6) . . ?
C10 N2 Ni1 124.2(5) . . ?
C16 N3 C12 120.1(7) . . ?
C16 N3 Ni1 128.4(5) . . ?
C12 N3 Ni1 111.0(6) . . ?
C26 N4 C25 117.8(6) . . ?
C26 N4 Ni2 125.5(5) . . ?
C25 N4 Ni2 116.4(5) . . ?
C33 N5 C32 117.3(7) . . ?
C33 N5 Ni2 116.0(6) . . ?
C32 N5 Ni2 125.6(5) . . ?
C34 N6 C38 121.6(8) . . ?
C34 N6 Ni2 111.9(6) . . ?
C38 N6 Ni2 126.2(7) . . ?
C1 O2 Ni1 131.3(5) . . ?
C23 O5 Ni2 129.7(5) . . ?
H7A O7 H7B 107(10) . . ?
O1 C1 O2 125.0(7) . . ?
O1 C1 C2 120.7(7) . . ?
O2 C1 C2 114.3(6) . . ?
C3 C2 C1 126.0(7) . . ?
C3 C2 Br1 118.2(6) . . ?
C1 C2 Br1 115.7(5) . . ?
C2 C3 N1 125.3(7) . . ?
C2 C3 H3 117.4 . . ?
N1 C3 H3 117.4 . . ?
N1 C4 C5 122.5(7) . . ?
N1 C4 C17 119.9(6) . . ?
C5 C4 C17 117.4(7) . . ?
C6 C5 C10 119.1(7) . . ?
C6 C5 C4 117.5(7) . . ?
C10 C5 C4 123.3(7) . . ?
C7 C6 C5 122.5(8) . . ?
C7 C6 H6 118.7 . . ?
C5 C6 H6 118.7 . . ?
C6 C7 C8 117.4(8) . . ?
C6 C7 H7 121.3 . . ?
C8 C7 H7 121.3 . . ?
C9 C8 C7 122.1(8) . . ?
C9 C8 H8 118.9 . . ?
C7 C8 H8 118.9 . . ?
C8 C9 C10 121.7(9) . . ?
C8 C9 H9 119.1 . . ?
C10 C9 H9 119.1 . . ?
N2 C10 C5 121.1(7) . . ?
N2 C10 C9 121.5(7) . . ?
C5 C10 C9 117.1(8) . . ?
O3 C11 N2 127.5(8) . . ?
O3 C11 C12 120.1(8) . . ?
N2 C11 C12 112.4(7) . . ?
N3 C12 C13 120.8(9) . . ?
N3 C12 C11 115.3(7) . . ?
C13 C12 C11 123.8(8) . . ?
C12 C13 C14 118.4(9) . . ?
C12 C13 H13 120.8 . . ?
C14 C13 H13 120.8 . . ?
C15 C14 C13 120.2(9) . . ?
C15 C14 H14 119.9 . . ?
C13 C14 H14 119.9 . . ?
C14 C15 C16 118.8(9) . . ?
C14 C15 H15 120.6 . . ?
C16 C15 H15 120.6 . . ?
N3 C16 C15 121.5(8) . . ?
N3 C16 H16 119.2 . . ?
C15 C16 H16 119.2 . . ?
C22 C17 C18 117.6(8) . . ?
C22 C17 C4 121.3(7) . . ?
C18 C17 C4 121.0(7) . . ?
C19 C18 C17 120.2(8) . . ?
C19 C18 H18 119.9 . . ?
C17 C18 H18 119.9 . . ?
C18 C19 C20 122.2(9) . . ?
C18 C19 H19 118.9 . . ?
C20 C19 H19 118.9 . . ?
C19 C20 C21 120.3(9) . . ?
C19 C20 H20 119.8 . . ?
C21 C20 H20 119.8 . . ?
C20 C21 C22 120.2(8) . . ?
C20 C21 H21 119.9 . . ?
C22 C21 H21 119.9 . . ?
C21 C22 C17 119.4(8) . . ?
C21 C22 H22 120.3 . . ?
C17 C22 H22 120.3 . . ?
O4 C23 O5 122.0(8) . . ?
O4 C23 C24 121.9(8) . . ?
O5 C23 C24 116.0(7) . . ?
C25 C24 C23 127.0(7) . . ?
C25 C24 Br2 118.0(6) . . ?
C23 C24 Br2 114.9(6) . . ?
C24 C25 N4 126.1(7) . . ?
C24 C25 H25 116.9 . . ?
N4 C25 H25 116.9 . . ?
N4 C26 C27 122.7(7) . . ?
N4 C26 C39 118.5(7) . . ?
C27 C26 C39 118.8(6) . . ?
C28 C27 C32 118.9(7) . . ?
C28 C27 C26 117.5(7) . . ?
C32 C27 C26 123.6(7) . . ?
C27 C28 C29 119.3(7) . . ?
C27 C28 H28 120.4 . . ?
C29 C28 H28 120.4 . . ?
C30 C29 C28 121.8(8) . . ?
C30 C29 H29 119.1 . . ?
C28 C29 H29 119.1 . . ?
C29 C30 C31 124.7(8) . . ?
C29 C30 H30 117.6 . . ?
C31 C30 H30 117.6 . . ?
C32 C31 C30 118.3(8) . . ?
C32 C31 H31 120.8 . . ?
C30 C31 H31 120.8 . . ?
C31 C32 C27 117.1(7) . . ?
C31 C32 N5 124.1(7) . . ?
C27 C32 N5 118.7(6) . . ?
O6 C33 N5 128.5(8) . . ?
O6 C33 C34 120.5(8) . . ?
N5 C33 C34 111.0(7) . . ?
N6 C34 C35 122.4(8) . . ?
N6 C34 C33 114.0(7) . . ?
C35 C34 C33 123.3(9) . . ?
C34 C35 C36 117.8(9) . . ?
C34 C35 H35 121.1 . . ?
C36 C35 H35 121.1 . . ?
C37 C36 C35 117.7(8) . . ?
C37 C36 H36 121.2 . . ?
C35 C36 H36 121.2 . . ?
C36 C37 C38 122.7(9) . . ?
C36 C37 H37 118.6 . . ?
C38 C37 H37 118.6 . . ?
N6 C38 C37 117.7(9) . . ?
N6 C38 H38 121.2 . . ?
C37 C38 H38 121.2 . . ?
C40 C39 C44 119.1(7) . . ?
C40 C39 C26 121.0(7) . . ?
C44 C39 C26 119.9(7) . . ?
C39 C40 C41 120.6(8) . . ?
C39 C40 H40 119.7 . . ?
C41 C40 H40 119.7 . . ?
C42 C41 C40 119.4(8) . . ?
C42 C41 H41 120.3 . . ?
C40 C41 H41 120.3 . . ?
C43 C42 C41 120.7(8) . . ?
C43 C42 H42 119.7 . . ?
C41 C42 H42 119.7 . . ?
C42 C43 C44 120.4(8) . . ?
C42 C43 H43 119.8 . . ?
C44 C43 H43 119.8 . . ?
C39 C44 C43 119.8(8) . . ?
C39 C44 H44 120.1 . . ?
C43 C44 H44 120.1 . . ?

loop_
_geom_bond_atom_site_label_1
_geom_bond_atom_site_label_2
_geom_bond_distance
_geom_bond_site_symmetry_2
_geom_bond_publ_flag
Ni1 O2 1.852(5) . ?
Ni1 N2 1.871(6) . ?
Ni1 N1 1.886(6) . ?
Ni1 N3 1.905(6) . ?
Ni2 N5 1.786(8) . ?
Ni2 O5 1.860(6) . ?
Ni2 N4 1.890(6) . ?
Ni2 N6 1.927(6) . ?
Br1 C2 1.877(7) . ?
Br2 C24 1.875(8) . ?
N1 C4 1.311(9) . ?
N1 C3 1.403(8) . ?
N2 C11 1.372(10) . ?
N2 C10 1.386(10) . ?
N3 C16 1.315(10) . ?
N3 C12 1.352(9) . ?
N4 C26 1.303(9) . ?
N4 C25 1.399(9) . ?
N5 C33 1.373(10) . ?
N5 C32 1.435(10) . ?
N6 C34 1.319(10) . ?
N6 C38 1.322(10) . ?
O1 C1 1.199(8) . ?
O2 C1 1.297(8) . ?
O3 C11 1.231(9) . ?
O4 C23 1.211(9) . ?
O5 C23 1.308(9) . ?
O6 C33 1.244(9) . ?
O7 H7A 0.83(2) . ?
O7 H7B 0.83(2) . ?
C1 C2 1.508(10) . ?
C2 C3 1.325(9) . ?
C3 H3 0.9300 . ?
C4 C5 1.455(10) . ?
C4 C17 1.469(10) . ?
C5 C6 1.400(11) . ?
C5 C10 1.402(10) . ?
C6 C7 1.376(11) . ?
C6 H6 0.9300 . ?
C7 C8 1.378(12) . ?
C7 H7 0.9300 . ?
C8 C9 1.347(13) . ?
C8 H8 0.9300 . ?
C9 C10 1.412(10) . ?
C9 H9 0.9300 . ?
C11 C12 1.473(12) . ?
C12 C13 1.373(11) . ?
C13 C14 1.373(13) . ?
C13 H13 0.9300 . ?
C14 C15 1.362(12) . ?
C14 H14 0.9300 . ?
C15 C16 1.376(11) . ?
C15 H15 0.9300 . ?
C16 H16 0.9300 . ?
C17 C22 1.398(10) . ?
C17 C18 1.405(10) . ?
C18 C19 1.336(11) . ?
C18 H18 0.9300 . ?
C19 C20 1.341(12) . ?
C19 H19 0.9300 . ?
C20 C21 1.348(13) . ?
C20 H20 0.9300 . ?
C21 C22 1.394(12) . ?
C21 H21 0.9300 . ?
C22 H22 0.9300 . ?
C23 C24 1.463(11) . ?
C24 C25 1.330(10) . ?
C25 H25 0.9300 . ?
C26 C27 1.457(10) . ?
C26 C39 1.488(10) . ?
C27 C28 1.404(10) . ?
C27 C32 1.419(10) . ?
C28 C29 1.452(11) . ?
C28 H28 0.9300 . ?
C29 C30 1.139(11) . ?
C29 H29 0.9300 . ?
C30 C31 1.465(12) . ?
C30 H30 0.9300 . ?
C31 C32 1.410(10) . ?
C31 H31 0.9300 . ?
C33 C34 1.474(11) . ?
C34 C35 1.373(11) . ?
C35 C36 1.397(12) . ?
C35 H35 0.9300 . ?
C36 C37 1.348(13) . ?
C36 H36 0.9300 . ?
C37 C38 1.389(12) . ?
C37 H37 0.9300 . ?
C38 H38 0.9300 . ?
C39 C40 1.376(10) . ?
C39 C44 1.376(10) . ?
C40 C41 1.377(10) . ?
C40 H40 0.9300 . ?
C41 C42 1.372(12) . ?
C41 H41 0.9300 . ?
C42 C43 1.344(12) . ?
C42 H42 0.9300 . ?
C43 C44 1.389(11) . ?
C43 H43 0.9300 . ?
C44 H44 0.9300 . ?

loop_
_geom_hbond_atom_site_label_D
_geom_hbond_atom_site_label_H
_geom_hbond_atom_site_label_A
_geom_hbond_distance_DH
_geom_hbond_distance_HA
_geom_hbond_distance_DA
_geom_hbond_angle_DHA
_geom_hbond_site_symmetry_A
C41 H41 O4 0.93 2.45 3.322(10) 156.6 3_655
O7 H7A O6 0.83(2) 2.06(3) 2.879(11) 169(11) 2_655
O7 H7B O4 0.83(2) 2.03(3) 2.851(10) 168(9) 1_565

loop_
_geom_torsion_atom_site_label_1
_geom_torsion_atom_site_label_2
_geom_torsion_atom_site_label_3
_geom_torsion_atom_site_label_4
_geom_torsion
_geom_torsion_site_symmetry_1
_geom_torsion_site_symmetry_2
_geom_torsion_site_symmetry_3
_geom_torsion_site_symmetry_4
_geom_torsion_publ_flag
O2 Ni1 N1 C4 153.9(6) . . . . ?
N2 Ni1 N1 C4 -16.6(6) . . . . ?
N3 Ni1 N1 C4 -104.4(12) . . . . ?
O2 Ni1 N1 C3 -35.8(5) . . . . ?
N2 Ni1 N1 C3 153.7(5) . . . . ?
N3 Ni1 N1 C3 65.9(12) . . . . ?
O2 Ni1 N2 C11 76.6(14) . . . . ?
N1 Ni1 N2 C11 -153.7(5) . . . . ?
N3 Ni1 N2 C11 11.7(6) . . . . ?
O2 Ni1 N2 C10 -99.5(13) . . . . ?
N1 Ni1 N2 C10 30.2(6) . . . . ?
N3 Ni1 N2 C10 -164.4(6) . . . . ?
O2 Ni1 N3 C16 5.7(7) . . . . ?
N2 Ni1 N3 C16 174.6(7) . . . . ?
N1 Ni1 N3 C16 -96.6(12) . . . . ?
O2 Ni1 N3 C12 178.2(5) . . . . ?
N2 Ni1 N3 C12 -12.9(5) . . . . ?
N1 Ni1 N3 C12 75.9(12) . . . . ?
N5 Ni2 N4 C26 -24.1(7) . . . . ?
O5 Ni2 N4 C26 153.2(7) . . . . ?
N6 Ni2 N4 C26 -104(2) . . . . ?
N5 Ni2 N4 C25 148.9(6) . . . . ?
O5 Ni2 N4 C25 -33.8(6) . . . . ?
N6 Ni2 N4 C25 69(2) . . . . ?
O5 Ni2 N5 C33 40(2) . . . . ?
N4 Ni2 N5 C33 -158.7(6) . . . . ?
N6 Ni2 N5 C33 13.6(6) . . . . ?
O5 Ni2 N5 C32 -128.0(17) . . . . ?
N4 Ni2 N5 C32 33.0(6) . . . . ?
N6 Ni2 N5 C32 -154.6(6) . . . . ?
N5 Ni2 N6 C34 -13.4(6) . . . . ?
O5 Ni2 N6 C34 170.4(6) . . . . ?
N4 Ni2 N6 C34 68(2) . . . . ?
N5 Ni2 N6 C38 172.5(7) . . . . ?
O5 Ni2 N6 C38 -3.8(7) . . . . ?
N4 Ni2 N6 C38 -107(2) . . . . ?
N2 Ni1 O2 C1 148.5(12) . . . . ?
N1 Ni1 O2 C1 18.9(7) . . . . ?
N3 Ni1 O2 C1 -146.8(7) . . . . ?
N5 Ni2 O5 C23 -170.3(17) . . . . ?
N4 Ni2 O5 C23 28.6(7) . . . . ?
N6 Ni2 O5 C23 -143.8(7) . . . . ?
Ni1 O2 C1 O1 -176.5(6) . . . . ?
Ni1 O2 C1 C2 6.4(10) . . . . ?
O1 C1 C2 C3 160.2(8) . . . . ?
O2 C1 C2 C3 -22.5(11) . . . . ?
O1 C1 C2 Br1 -17.2(10) . . . . ?
O2 C1 C2 Br1 160.0(5) . . . . ?
C1 C2 C3 N1 0.9(12) . . . . ?
Br1 C2 C3 N1 178.3(5) . . . . ?
C4 N1 C3 C2 -156.4(7) . . . . ?
Ni1 N1 C3 C2 32.5(9) . . . . ?
C3 N1 C4 C5 -175.4(7) . . . . ?
Ni1 N1 C4 C5 -5.3(10) . . . . ?
C3 N1 C4 C17 8.7(10) . . . . ?
Ni1 N1 C4 C17 178.8(5) . . . . ?
N1 C4 C5 C6 -159.7(7) . . . . ?
C17 C4 C5 C6 16.3(10) . . . . ?
N1 C4 C5 C10 22.5(12) . . . . ?
C17 C4 C5 C10 -161.5(7) . . . . ?
C10 C5 C6 C7 -1.0(13) . . . . ?
C4 C5 C6 C7 -178.9(8) . . . . ?
C5 C6 C7 C8 1.7(14) . . . . ?
C6 C7 C8 C9 -1.7(15) . . . . ?
C7 C8 C9 C10 0.8(15) . . . . ?
C11 N2 C10 C5 161.9(7) . . . . ?
Ni1 N2 C10 C5 -22.4(10) . . . . ?
C11 N2 C10 C9 -23.9(11) . . . . ?
Ni1 N2 C10 C9 151.8(6) . . . . ?
C6 C5 C10 N2 174.4(7) . . . . ?
C4 C5 C10 N2 -7.8(12) . . . . ?
C6 C5 C10 C9 0.0(11) . . . . ?
C4 C5 C10 C9 177.8(7) . . . . ?
C8 C9 C10 N2 -174.3(8) . . . . ?
C8 C9 C10 C5 0.1(12) . . . . ?
C10 N2 C11 O3 -10.7(13) . . . . ?
Ni1 N2 C11 O3 173.2(8) . . . . ?
C10 N2 C11 C12 168.2(7) . . . . ?
Ni1 N2 C11 C12 -8.0(8) . . . . ?
C16 N3 C12 C13 2.1(12) . . . . ?
Ni1 N3 C12 C13 -171.1(7) . . . . ?
C16 N3 C12 C11 -175.1(7) . . . . ?
Ni1 N3 C12 C11 11.7(9) . . . . ?
O3 C11 C12 N3 176.3(7) . . . . ?
N2 C11 C12 N3 -2.7(10) . . . . ?
O3 C11 C12 C13 -0.8(13) . . . . ?
N2 C11 C12 C13 -179.8(8) . . . . ?
N3 C12 C13 C14 -2.4(13) . . . . ?
C11 C12 C13 C14 174.6(8) . . . . ?
C12 C13 C14 C15 0.2(14) . . . . ?
C13 C14 C15 C16 2.2(14) . . . . ?
C12 N3 C16 C15 0.4(12) . . . . ?
Ni1 N3 C16 C15 172.3(6) . . . . ?
C14 C15 C16 N3 -2.6(14) . . . . ?
N1 C4 C17 C22 -123.8(8) . . . . ?
C5 C4 C17 C22 60.1(10) . . . . ?
N1 C4 C17 C18 60.0(10) . . . . ?
C5 C4 C17 C18 -116.1(8) . . . . ?
C22 C17 C18 C19 0.7(12) . . . . ?
C4 C17 C18 C19 177.0(8) . . . . ?
C17 C18 C19 C20 -1.6(13) . . . . ?
C18 C19 C20 C21 2.5(14) . . . . ?
C19 C20 C21 C22 -2.6(14) . . . . ?
C20 C21 C22 C17 1.7(13) . . . . ?
C18 C17 C22 C21 -0.8(12) . . . . ?
C4 C17 C22 C21 -177.1(8) . . . . ?
Ni2 O5 C23 O4 173.9(6) . . . . ?
Ni2 O5 C23 C24 -9.5(11) . . . . ?
O4 C23 C24 C25 164.9(9) . . . . ?
O5 C23 C24 C25 -11.7(13) . . . . ?
O4 C23 C24 Br2 -17.0(11) . . . . ?
O5 C23 C24 Br2 166.4(6) . . . . ?
C23 C24 C25 N4 1.1(14) . . . . ?
Br2 C24 C25 N4 -176.9(6) . . . . ?
C26 N4 C25 C24 -159.8(8) . . . . ?
Ni2 N4 C25 C24 26.6(10) . . . . ?
C25 N4 C26 C27 -169.6(7) . . . . ?
Ni2 N4 C26 C27 3.3(11) . . . . ?
C25 N4 C26 C39 9.5(10) . . . . ?
Ni2 N4 C26 C39 -177.6(5) . . . . ?
N4 C26 C27 C28 -165.3(7) . . . . ?
C39 C26 C27 C28 15.6(10) . . . . ?
N4 C26 C27 C32 18.5(12) . . . . ?
C39 C26 C27 C32 -160.6(7) . . . . ?
C32 C27 C28 C29 0.8(11) . . . . ?
C26 C27 C28 C29 -175.6(7) . . . . ?
C27 C28 C29 C30 0.0(13) . . . . ?
C28 C29 C30 C31 -0.3(15) . . . . ?
C29 C30 C31 C32 -0.2(14) . . . . ?
C30 C31 C32 C27 0.9(11) . . . . ?
C30 C31 C32 N5 -174.4(7) . . . . ?
C28 C27 C32 C31 -1.2(11) . . . . ?
C26 C27 C32 C31 175.0(7) . . . . ?
C28 C27 C32 N5 174.4(7) . . . . ?
C26 C27 C32 N5 -9.4(11) . . . . ?
C33 N5 C32 C31 -14.4(11) . . . . ?
Ni2 N5 C32 C31 153.8(7) . . . . ?
C33 N5 C32 C27 170.4(7) . . . . ?
Ni2 N5 C32 C27 -21.5(10) . . . . ?
C32 N5 C33 O6 -22.5(12) . . . . ?
Ni2 N5 C33 O6 168.2(7) . . . . ?
C32 N5 C33 C34 158.1(6) . . . . ?
Ni2 N5 C33 C34 -11.2(8) . . . . ?
C38 N6 C34 C35 -1.6(13) . . . . ?
Ni2 N6 C34 C35 -176.0(6) . . . . ?
C38 N6 C34 C33 -175.2(7) . . . . ?
Ni2 N6 C34 C33 10.3(9) . . . . ?
O6 C33 C34 N6 -179.6(8) . . . . ?
N5 C33 C34 N6 -0.2(10) . . . . ?
O6 C33 C34 C35 6.8(13) . . . . ?
N5 C33 C34 C35 -173.8(8) . . . . ?
N6 C34 C35 C36 0.0(13) . . . . ?
C33 C34 C35 C36 173.0(8) . . . . ?
C34 C35 C36 C37 -0.1(13) . . . . ?
C35 C36 C37 C38 1.8(15) . . . . ?
C34 N6 C38 C37 3.2(13) . . . . ?
Ni2 N6 C38 C37 176.8(6) . . . . ?
C36 C37 C38 N6 -3.4(14) . . . . ?
N4 C26 C39 C40 65.7(10) . . . . ?
C27 C26 C39 C40 -115.2(8) . . . . ?
N4 C26 C39 C44 -117.8(8) . . . . ?
C27 C26 C39 C44 61.3(10) . . . . ?
C44 C39 C40 C41 0.3(12) . . . . ?
C26 C39 C40 C41 176.8(7) . . . . ?
C39 C40 C41 C42 -1.1(13) . . . . ?
C40 C41 C42 C43 1.8(14) . . . . ?
C41 C42 C43 C44 -1.6(13) . . . . ?
C40 C39 C44 C43 -0.1(11) . . . . ?
C26 C39 C44 C43 -176.7(7) . . . . ?
C42 C43 C44 C39 0.7(12) . . . . ?
